data_7249880
loop_
_publ_author_name
'Mukherjee, Debojyoti'
'Karmakar, Indrajit'
'Brahmachari, Goutam'

_publ_section_title
;
 Sono- and mechanochemical dual syntheses of bio-relevant
 aryldiazenyl-substituted phosphine oxides/phosphonates via P(O)-H
 functionalisation
;
_journal_name_full 'Green Chemistry'
_journal_paper_doi 10.1039/D4GC05501B
_journal_year 2024
_chemical_formula_moiety 'C20 H18 Br N2 O P'
_chemical_formula_sum 'C20 H18 Br N2 O P'
_chemical_formula_weight 413.24
_space_group_crystal_system triclinic
_space_group_IT_number 2
_space_group_name_Hall '-P 1'
_space_group_name_H-M_alt 'P -1'
_atom_sites_solution_hydrogens geom
_atom_sites_solution_primary dual
_audit_creation_date 2023-07-21
_audit_creation_method
;
Olex2 1.5-ac5-024
(compiled 2022.04.12 svn.rca3783a0 for Rigaku Oxford Diffraction, GUI svn.r6498)
;
_audit_update_record
;
2024-10-24 deposited with the CCDC.	2025-01-24 downloaded from the CCDC.
;
_cell_angle_alpha 86.124(8)
_cell_angle_beta 89.703(8)
_cell_angle_gamma 73.686(8)
_cell_formula_units_Z 2
_cell_length_a 6.9964(6)
_cell_length_b 8.4138(8)
_cell_length_c 17.0464(18)
_cell_measurement_reflns_used 1813
_cell_measurement_temperature 293(2)
_cell_measurement_theta_max 68.6980
_cell_measurement_theta_min 2.5920
_cell_volume 960.75(16)
_computing_cell_refinement 'CrysAlisPro 1.171.42.49 (Rigaku OD, 2022)'
_computing_data_collection 'CrysAlisPro 1.171.42.49 (Rigaku OD, 2022)'
_computing_data_reduction 'CrysAlisPro 1.171.42.49 (Rigaku OD, 2022)'
_computing_molecular_graphics 'Olex2 1.5-ac5-024 (Dolomanov et al., 2009)'
_computing_publication_material 'Olex2 1.5-ac5-024 (Dolomanov et al., 2009)'
_computing_structure_refinement 'SHELXL 2018/1 (Sheldrick, 2015)'
_computing_structure_solution 'SHELXT  (Sheldrick, 2015)'
_diffrn_ambient_temperature 293(2)
_diffrn_detector 'CCD plate'
_diffrn_detector_area_resol_mean 15.9974
_diffrn_detector_type Eos
_diffrn_measured_fraction_theta_full 0.995
_diffrn_measured_fraction_theta_max 0.957
_diffrn_measurement_details
;
List of Runs (angles in degrees, time in seconds):

  # Type    Start    End  Width  t~exp~   \w     \q     \k     \f   Frames
#--------------------------------------------------------------------------
  1  \w    -62.00 -36.00   1.00    1.00    --  -24.78  57.00-150.00   26
  2  \w    -62.00  16.00   1.00    1.00    --  -24.78  57.00 -30.00   78
  3  \w    -32.00  44.00   1.00    1.00    --  -24.78  57.00-150.00   76
  4  \w    -59.00  40.00   1.00    1.00    --  -24.78  77.00  60.00   99
  5  \w     21.00  51.00   1.00    1.00    --  -24.78  57.00 -30.00   30
  6  \w   -146.00 -55.00   1.00    1.00    --  -69.25 -50.00  60.00   91
  7  \w    -52.00 -26.00   1.00    1.00    --  -69.25 -50.00  60.00   26
  8  \w   -125.00 -39.00   1.00    1.00    --  -69.25 178.00  60.00   86
  9  \w   -138.00 -82.00   1.00    1.00    --  -69.25 -77.00-150.00   56
 10  \w    -81.00  -1.00   1.00    1.00    --  -69.25 111.00 -90.00   80
 11  \w    106.00 131.00   1.00    1.00    --   69.25 111.00 150.00   25
 12  \w     74.00 106.00   1.00    1.00    --   69.25 178.00   0.00   32
 13  \w    106.00 155.00   1.00    1.00    --   69.25  77.00-180.00   49
 14  \w     38.00 148.00   1.00    1.00    --   69.25  50.00 -90.00  110
 15  \w      8.00 104.00   1.00    1.00    --   69.25 -91.00   0.00   96
 16  \w    113.00 140.00   1.00    1.00    --   69.25 178.00   0.00   27
 17  \w    106.00 137.00   1.00    1.00    --   69.25 111.00 -30.00   31
 18  \w    101.00 172.00   1.00    2.40    --  113.72  32.00-150.00   71
 19  \w     44.00  86.00   1.00    2.40    --  113.72  32.00-150.00   42
 20  \w    109.00 178.00   1.00    2.40    --  113.72  77.00 120.00   69
 21  \w     25.00 100.00   1.00    2.40    --  113.72-104.00   0.00   75
 22  \w    104.00 174.00   1.00    2.40    --  113.72 104.00-150.00   70
 23  \w    128.00 176.00   1.00    2.40    --  113.72  77.00-180.00   48
 24  \w     91.00 125.00   1.00    2.40    --  113.72 138.00  60.00   34
 25  \w    115.00 161.00   1.00    2.40    --  113.72  77.00-120.00   46
 26  \w     50.00 107.00   1.00    2.40    --  113.72-104.00  60.00   57
 27  \w     76.00 154.00   1.00    2.40    --  113.72 -77.00 150.00   78
 28  \w    103.00 174.00   1.00    2.40    --  113.72  77.00 150.00   71
 29  \w     36.00  73.00   1.00    2.40    --  113.72 -77.00 150.00   37
 30  \w     38.00 103.00   1.00    2.40    --  113.72 -89.00 120.00   65
 31  \w    104.00 149.00   1.00    2.40    --  113.72  77.00 -90.00   45
 32  \w     50.00 144.00   1.00    2.40    --  113.72 -43.00 120.00   94
 33  \w    129.00 175.00   1.00    2.40    --  113.72 138.00  60.00   46
;
_diffrn_measurement_device 'four-circle diffractometer'
_diffrn_measurement_device_type 'SuperNova, Dual, Cu at home/near, Eos'
_diffrn_measurement_method '\w scans'
_diffrn_orient_matrix_type 'CrysAlisPro convention (1999,Acta A55,543-557)'
_diffrn_orient_matrix_UB_11 -0.0670632000
_diffrn_orient_matrix_UB_12 0.1303420000
_diffrn_orient_matrix_UB_13 0.0612429000
_diffrn_orient_matrix_UB_21 0.0424311000
_diffrn_orient_matrix_UB_22 0.1331785000
_diffrn_orient_matrix_UB_23 -0.0585765000
_diffrn_orient_matrix_UB_31 -0.2152931000
_diffrn_orient_matrix_UB_32 0.0429574000
_diffrn_orient_matrix_UB_33 -0.0320136000
_diffrn_radiation_monochromator mirror
_diffrn_radiation_probe x-ray
_diffrn_radiation_type 'Cu K\a'
_diffrn_radiation_wavelength 1.54184
_diffrn_reflns_av_R_equivalents 0.0683
_diffrn_reflns_av_unetI/netI 0.0741
_diffrn_reflns_Laue_measured_fraction_full 0.995
_diffrn_reflns_Laue_measured_fraction_max 0.957
_diffrn_reflns_limit_h_max 6
_diffrn_reflns_limit_h_min -8
_diffrn_reflns_limit_k_max 10
_diffrn_reflns_limit_k_min -9
_diffrn_reflns_limit_l_max 20
_diffrn_reflns_limit_l_min -20
_diffrn_reflns_number 4921
_diffrn_reflns_point_group_measured_fraction_full 0.995
_diffrn_reflns_point_group_measured_fraction_max 0.957
_diffrn_reflns_theta_full 67.684
_diffrn_reflns_theta_max 69.530
_diffrn_reflns_theta_min 2.598
_diffrn_source 'micro-focus sealed X-ray tube'
_diffrn_source_type 'SuperNova (Cu) X-ray Source'
_exptl_absorpt_coefficient_mu 3.776
_exptl_absorpt_correction_T_max 1.000
_exptl_absorpt_correction_T_min 0.459
_exptl_absorpt_correction_type gaussian
_exptl_absorpt_process_details
;
CrysAlisPro 1.171.42.49 (Rigaku Oxford Diffraction, 2022)
Numerical absorption correction based on gaussian integration over
a multifaceted crystal model
Empirical absorption correction using spherical harmonics,
implemented in SCALE3 ABSPACK scaling algorithm.
;
_exptl_crystal_density_diffrn 1.428
_exptl_crystal_density_method 'not measured'
_exptl_crystal_description triclinic
_exptl_crystal_F_000 420
_exptl_crystal_size_max 0.268
_exptl_crystal_size_mid 0.169
_exptl_crystal_size_min 0.138
_refine_diff_density_max 0.494
_refine_diff_density_min -0.978
_refine_diff_density_rms 0.118
_refine_ls_extinction_method none
_refine_ls_goodness_of_fit_ref 1.148
_refine_ls_hydrogen_treatment constr
_refine_ls_matrix_type full
_refine_ls_number_parameters 228
_refine_ls_number_reflns 3453
_refine_ls_number_restraints 0
_refine_ls_restrained_S_all 1.148
_refine_ls_R_factor_all 0.1093
_refine_ls_R_factor_gt 0.0761
_refine_ls_shift/su_max 0.000
_refine_ls_shift/su_mean 0.000
_refine_ls_structure_factor_coef Fsqd
_refine_ls_weighting_details 'w=1/[\s^2^(Fo^2^)+(0.0570P)^2^+4.7052P] where P=(Fo^2^+2Fc^2^)/3'
_refine_ls_weighting_scheme calc
_refine_ls_wR_factor_gt 0.2226
_refine_ls_wR_factor_ref 0.2541
_reflns_Friedel_coverage 0.000
_reflns_number_gt 2316
_reflns_number_total 3453
_reflns_threshold_expression 'I > 2\s(I)'
_cod_data_source_file d4gc05501b2.cif
_cod_data_source_block gb_2562_rt_cu
_cod_database_code 7249880
_shelx_shelxl_version_number 2018/1
_chemical_oxdiff_formula 'C40  H36  Br2  N4  O2  P2'
_shelx_space_group_comment
;
The symmetry employed for this shelxl refinement is uniquely defined
by the following loop, which should always be used as a source of
symmetry information in preference to the above space-group names.
They are only intended as comments.
;
_olex2_refinement_description
;
1. Fixed Uiso
 At 1.2 times of:
  All C(H) groups
 At 1.5 times of:
  All C(H,H,H) groups
2.a Aromatic/amide H refined with riding coordinates:
 C12(H12), C6(H6), C5(H5), C9(H9), C11(H11), C19(H19), C2(H2), C10(H10),
 C3(H3), C16(H16), C18(H18), C17(H17)
2.b Idealised Me refined as rotating group:
 C13(H13A,H13B,H13C), C20(H20A,H20B,H20C)
;
_olex2_date_sample_data_collection 2023-07-17
_olex2_submission_special_instructions 'No special instructions were received'
_oxdiff_exptl_absorpt_empirical_details
;
Empirical correction (ABSPACK) includes:
- Absorption correction using spherical harmonics
- Frame scaling
;
_oxdiff_exptl_absorpt_empirical_full_max 2.365
_oxdiff_exptl_absorpt_empirical_full_min 0.742

loop_
_space_group_symop_operation_xyz
'x, y, z'
'-x, -y, -z'

loop_
_atom_site_label
_atom_site_type_symbol
_atom_site_fract_x
_atom_site_fract_y
_atom_site_fract_z
_atom_site_U_iso_or_equiv
_atom_site_adp_type
_atom_site_occupancy
_atom_site_site_symmetry_order
_atom_site_calc_flag
_atom_site_refinement_flags_posn
_atom_site_refinement_flags_adp
_atom_site_refinement_flags_occupancy
_atom_site_disorder_assembly
_atom_site_disorder_group
Br1 Br -0.30192(19) 0.83053(17) 0.59004(7) 0.0968(5) Uani 1 1 d . . . . .
P1 P 0.5541(3) 0.5348(2) 0.23850(12) 0.0497(5) Uani 1 1 d . . . . .
O1 O 0.7335(8) 0.5789(7) 0.2650(4) 0.0603(14) Uani 1 1 d . . . . .
N2 N 0.3454(10) 0.5815(8) 0.2982(4) 0.0581(16) Uani 1 1 d . . . . .
N1 N 0.3785(11) 0.6305(9) 0.3628(4) 0.0628(18) Uani 1 1 d . . . . .
C7 C 0.6017(12) 0.3151(8) 0.2323(4) 0.0494(17) Uani 1 1 d . . . . .
C8 C 0.4647(12) 0.2326(10) 0.2079(5) 0.0565(19) Uani 1 1 d . . . . .
C12 C 0.7940(14) 0.2226(10) 0.2557(5) 0.064(2) Uani 1 1 d . . . . .
H12 H 0.884956 0.277524 0.270424 0.077 Uiso 1 1 calc R U . . .
C14 C 0.4491(12) 0.6479(9) 0.1481(5) 0.0569(19) Uani 1 1 d . . . . .
C1 C 0.2092(13) 0.6721(10) 0.4130(5) 0.059(2) Uani 1 1 d . . . . .
C6 C 0.0215(12) 0.6564(10) 0.3943(5) 0.060(2) Uani 1 1 d . . . . .
H6 H -0.000014 0.614454 0.347084 0.072 Uiso 1 1 calc R U . . .
C5 C -0.1306(14) 0.7034(11) 0.4463(5) 0.067(2) Uani 1 1 d . . . . .
H5 H -0.256467 0.693975 0.434655 0.081 Uiso 1 1 calc R U . . .
C9 C 0.5305(16) 0.0608(11) 0.2096(6) 0.073(3) Uani 1 1 d . . . . .
H9 H 0.442577 0.003729 0.193978 0.088 Uiso 1 1 calc R U . . .
C4 C -0.0949(14) 0.7661(12) 0.5174(5) 0.068(2) Uani 1 1 d . . . . .
C15 C 0.5691(14) 0.6508(12) 0.0824(5) 0.069(2) Uani 1 1 d . . . . .
C13 C 0.2551(13) 0.3232(12) 0.1825(6) 0.077(3) Uani 1 1 d . . . . .
H13A H 0.183532 0.376071 0.226307 0.115 Uiso 1 1 calc R U . . .
H13B H 0.190529 0.245864 0.163993 0.115 Uiso 1 1 calc R U . . .
H13C H 0.257118 0.405676 0.140989 0.115 Uiso 1 1 calc R U . . .
C11 C 0.8515(16) 0.0533(11) 0.2573(6) 0.079(3) Uani 1 1 d . . . . .
H11 H 0.978873 -0.006510 0.274524 0.094 Uiso 1 1 calc R U . . .
C19 C 0.2512(14) 0.7442(12) 0.1436(7) 0.082(3) Uani 1 1 d . . . . .
H19 H 0.168092 0.741581 0.186105 0.098 Uiso 1 1 calc R U . . .
C2 C 0.2423(15) 0.7352(15) 0.4834(6) 0.088(3) Uani 1 1 d . . . . .
H2 H 0.367876 0.745044 0.495254 0.105 Uiso 1 1 calc R U . . .
C10 C 0.7179(19) -0.0281(11) 0.2331(7) 0.089(3) Uani 1 1 d . . . . .
H10 H 0.756092 -0.143263 0.232898 0.107 Uiso 1 1 calc R U . . .
C3 C 0.0896(18) 0.7831(16) 0.5352(6) 0.094(3) Uani 1 1 d . . . . .
H3 H 0.110668 0.826685 0.582019 0.112 Uiso 1 1 calc R U . . .
C20 C 0.7862(16) 0.5509(17) 0.0825(7) 0.105(4) Uani 1 1 d . . . . .
H20A H 0.853425 0.574689 0.127315 0.157 Uiso 1 1 calc R U . . .
H20B H 0.847349 0.579942 0.035238 0.157 Uiso 1 1 calc R U . . .
H20C H 0.795329 0.434614 0.085148 0.157 Uiso 1 1 calc R U . . .
C16 C 0.490(2) 0.7509(17) 0.0171(7) 0.114(5) Uani 1 1 d . . . . .
H16 H 0.570976 0.754192 -0.026243 0.137 Uiso 1 1 calc R U . . .
C18 C 0.1781(19) 0.8430(17) 0.0768(9) 0.122(5) Uani 1 1 d . . . . .
H18 H 0.046331 0.908032 0.074949 0.146 Uiso 1 1 calc R U . . .
C17 C 0.295(2) 0.847(2) 0.0137(9) 0.141(6) Uani 1 1 d . . . . .
H17 H 0.244643 0.913584 -0.031390 0.169 Uiso 1 1 calc R U . . .

loop_
_atom_site_aniso_label
_atom_site_aniso_U_11
_atom_site_aniso_U_22
_atom_site_aniso_U_33
_atom_site_aniso_U_23
_atom_site_aniso_U_13
_atom_site_aniso_U_12
Br1 0.0902(9) 0.1286(11) 0.0755(8) -0.0244(7) 0.0309(6) -0.0334(7)
P1 0.0525(11) 0.0410(9) 0.0571(11) -0.0067(8) 0.0031(9) -0.0149(8)
O1 0.050(3) 0.057(3) 0.080(4) -0.007(3) -0.010(3) -0.026(3)
N2 0.061(4) 0.058(4) 0.059(4) -0.016(3) 0.010(3) -0.021(3)
N1 0.063(4) 0.069(4) 0.059(4) -0.014(3) 0.006(3) -0.021(4)
C7 0.060(5) 0.040(3) 0.050(4) -0.004(3) 0.005(3) -0.015(3)
C8 0.061(5) 0.058(4) 0.056(5) -0.009(4) 0.007(4) -0.025(4)
C12 0.073(6) 0.050(4) 0.064(5) 0.000(4) 0.005(4) -0.011(4)
C14 0.060(5) 0.045(4) 0.064(5) -0.006(3) 0.007(4) -0.012(4)
C1 0.062(5) 0.063(5) 0.055(5) -0.012(4) 0.009(4) -0.019(4)
C6 0.055(5) 0.068(5) 0.057(5) -0.005(4) -0.003(4) -0.017(4)
C5 0.064(5) 0.080(6) 0.064(5) -0.008(4) 0.003(4) -0.031(5)
C9 0.091(7) 0.052(5) 0.085(7) -0.014(4) 0.016(5) -0.032(5)
C4 0.065(5) 0.083(6) 0.057(5) -0.011(4) 0.011(4) -0.022(5)
C15 0.061(5) 0.077(6) 0.059(5) 0.008(4) -0.004(4) -0.007(4)
C13 0.062(6) 0.084(6) 0.094(7) -0.023(5) 0.004(5) -0.033(5)
C11 0.084(7) 0.048(5) 0.094(7) -0.002(5) -0.001(6) -0.003(5)
C19 0.062(6) 0.075(6) 0.090(7) 0.002(5) 0.001(5) 0.010(5)
C2 0.070(6) 0.148(10) 0.063(6) -0.044(6) 0.010(5) -0.052(7)
C10 0.119(9) 0.042(5) 0.105(8) -0.002(5) 0.011(7) -0.020(5)
C3 0.096(8) 0.131(10) 0.062(6) -0.033(6) 0.009(6) -0.041(7)
C20 0.068(7) 0.142(11) 0.086(8) 0.010(7) 0.025(6) -0.006(7)
C16 0.114(10) 0.135(11) 0.072(7) 0.039(7) 0.010(7) -0.009(9)
C18 0.076(8) 0.131(11) 0.119(11) 0.033(9) -0.015(8) 0.026(8)
C17 0.103(11) 0.158(14) 0.114(11) 0.059(10) -0.010(9) 0.022(10)

loop_
_atom_type_symbol
_atom_type_description
_atom_type_scat_dispersion_real
_atom_type_scat_dispersion_imag
_atom_type_scat_source
C C 0.0181 0.0091 'International Tables Vol C Tables 4.2.6.8 and 6.1.1.4'
H H 0.0000 0.0000 'International Tables Vol C Tables 4.2.6.8 and 6.1.1.4'
Br Br -0.6763 1.2805 'International Tables Vol C Tables 4.2.6.8 and 6.1.1.4'
N N 0.0311 0.0180 'International Tables Vol C Tables 4.2.6.8 and 6.1.1.4'
O O 0.0492 0.0322 'International Tables Vol C Tables 4.2.6.8 and 6.1.1.4'
P P 0.2955 0.4335 'International Tables Vol C Tables 4.2.6.8 and 6.1.1.4'

loop_
_exptl_crystal_face_index_h
_exptl_crystal_face_index_k
_exptl_crystal_face_index_l
_exptl_crystal_face_perp_dist
0 4 -6 0.0814
4 1 2 0.1213
4 -1 1 0.1197
1 3 10 0.0771
0 5 1 0.0643
-2 1 -8 0.0738
1 3 -9 0.0698
-3 -1 -8 0.0821
0 -2 -10 0.0695
0 -5 -4 0.0706
-4 -3 -5 0.0807
-4 -3 -2 0.0905
0 -5 4 0.0643
1 -1 10 0.0796
-4 1 2 0.1096
1 5 6 0.0640
-3 2 -5 0.0714

loop_
_geom_angle_atom_site_label_1
_geom_angle_atom_site_label_2
_geom_angle_atom_site_label_3
_geom_angle
_geom_angle_site_symmetry_1
_geom_angle_site_symmetry_3
_geom_angle_publ_flag
O1 P1 N2 117.6(3) . . ?
O1 P1 C7 111.8(4) . . ?
O1 P1 C14 112.6(4) . . ?
N2 P1 C7 102.1(3) . . ?
N2 P1 C14 100.3(4) . . ?
C7 P1 C14 111.6(4) . . ?
N1 N2 P1 113.1(6) . . ?
N2 N1 C1 114.5(7) . . ?
C8 C7 P1 126.3(6) . . ?
C12 C7 P1 114.3(6) . . ?
C12 C7 C8 119.4(7) . . ?
C7 C8 C13 122.6(7) . . ?
C9 C8 C7 117.0(8) . . ?
C9 C8 C13 120.4(8) . . ?
C7 C12 H12 119.2 . . ?
C11 C12 C7 121.5(9) . . ?
C11 C12 H12 119.2 . . ?
C15 C14 P1 120.4(6) . . ?
C19 C14 P1 121.0(7) . . ?
C19 C14 C15 118.5(8) . . ?
C6 C1 N1 124.5(8) . . ?
C2 C1 N1 114.8(8) . . ?
C2 C1 C6 120.7(8) . . ?
C1 C6 H6 120.4 . . ?
C5 C6 C1 119.3(8) . . ?
C5 C6 H6 120.4 . . ?
C6 C5 H5 120.3 . . ?
C6 C5 C4 119.4(8) . . ?
C4 C5 H5 120.3 . . ?
C8 C9 H9 118.5 . . ?
C10 C9 C8 123.0(9) . . ?
C10 C9 H9 118.5 . . ?
C5 C4 Br1 120.1(7) . . ?
C3 C4 Br1 118.8(7) . . ?
C3 C4 C5 121.1(9) . . ?
C14 C15 C20 121.9(8) . . ?
C16 C15 C14 119.1(9) . . ?
C16 C15 C20 118.9(10) . . ?
C8 C13 H13A 109.5 . . ?
C8 C13 H13B 109.5 . . ?
C8 C13 H13C 109.5 . . ?
H13A C13 H13B 109.5 . . ?
H13A C13 H13C 109.5 . . ?
H13B C13 H13C 109.5 . . ?
C12 C11 H11 120.4 . . ?
C12 C11 C10 119.2(10) . . ?
C10 C11 H11 120.4 . . ?
C14 C19 H19 119.8 . . ?
C18 C19 C14 120.5(11) . . ?
C18 C19 H19 119.8 . . ?
C1 C2 H2 120.0 . . ?
C3 C2 C1 119.9(9) . . ?
C3 C2 H2 120.0 . . ?
C9 C10 C11 119.8(9) . . ?
C9 C10 H10 120.1 . . ?
C11 C10 H10 120.1 . . ?
C4 C3 H3 120.3 . . ?
C2 C3 C4 119.5(9) . . ?
C2 C3 H3 120.3 . . ?
C15 C20 H20A 109.5 . . ?
C15 C20 H20B 109.5 . . ?
C15 C20 H20C 109.5 . . ?
H20A C20 H20B 109.5 . . ?
H20A C20 H20C 109.5 . . ?
H20B C20 H20C 109.5 . . ?
C15 C16 H16 119.1 . . ?
C15 C16 C17 121.8(12) . . ?
C17 C16 H16 119.1 . . ?
C19 C18 H18 119.6 . . ?
C17 C18 C19 120.8(11) . . ?
C17 C18 H18 119.6 . . ?
C16 C17 H17 120.4 . . ?
C18 C17 C16 119.2(12) . . ?
C18 C17 H17 120.4 . . ?

loop_
_geom_bond_atom_site_label_1
_geom_bond_atom_site_label_2
_geom_bond_distance
_geom_bond_site_symmetry_2
_geom_bond_publ_flag
Br1 C4 1.886(9) . ?
P1 O1 1.486(5) . ?
P1 N2 1.743(7) . ?
P1 C7 1.794(7) . ?
P1 C14 1.801(9) . ?
N2 N1 1.247(9) . ?
N1 C1 1.434(10) . ?
C7 C8 1.411(11) . ?
C7 C12 1.396(11) . ?
C8 C9 1.386(11) . ?
C8 C13 1.502(12) . ?
C12 H12 0.9300 . ?
C12 C11 1.365(11) . ?
C14 C15 1.399(12) . ?
C14 C19 1.393(12) . ?
C1 C6 1.397(12) . ?
C1 C2 1.390(11) . ?
C6 H6 0.9300 . ?
C6 C5 1.369(12) . ?
C5 H5 0.9300 . ?
C5 C4 1.404(12) . ?
C9 H9 0.9300 . ?
C9 C10 1.361(14) . ?
C4 C3 1.375(14) . ?
C15 C20 1.515(13) . ?
C15 C16 1.368(13) . ?
C13 H13A 0.9600 . ?
C13 H13B 0.9600 . ?
C13 H13C 0.9600 . ?
C11 H11 0.9300 . ?
C11 C10 1.384(15) . ?
C19 H19 0.9300 . ?
C19 C18 1.374(15) . ?
C2 H2 0.9300 . ?
C2 C3 1.371(13) . ?
C10 H10 0.9300 . ?
C3 H3 0.9300 . ?
C20 H20A 0.9600 . ?
C20 H20B 0.9600 . ?
C20 H20C 0.9600 . ?
C16 H16 0.9300 . ?
C16 C17 1.376(17) . ?
C18 H18 0.9300 . ?
C18 C17 1.354(18) . ?
C17 H17 0.9300 . ?

loop_
_exptl_oxdiff_crystal_face_indexfrac_h
_exptl_oxdiff_crystal_face_indexfrac_k
_exptl_oxdiff_crystal_face_indexfrac_l
_exptl_oxdiff_crystal_face_x
_exptl_oxdiff_crystal_face_y
_exptl_oxdiff_crystal_face_z
-0.2356 4.1982 -5.7341 0.2118 0.8850 0.4146
4.4390 1.2532 2.2941 0.0062 0.2209 -0.9753
4.1523 -0.6636 0.7789 -0.3173 0.0422 -0.9474
1.3953 2.9003 9.5461 0.8691 -0.1137 -0.4814
0.3472 5.3359 1.3593 0.7555 0.6457 0.1110
-2.2488 1.3916 -8.1681 -0.1680 0.5684 0.8054
1.0972 2.7155 -9.1504 -0.2800 0.9442 0.1734
-3.2336 -0.9936 -7.7747 -0.3888 0.1859 0.9024
0.3928 -2.1457 -10.2218 -0.9320 0.3297 0.1505
-0.2954 -5.1326 -3.7358 -0.8780 -0.4773 -0.0373
-3.8567 -2.7740 -5.1998 -0.4214 -0.2285 0.8776
-4.2834 -2.9980 -1.9491 -0.2229 -0.4668 0.8558
-0.0011 -4.8235 3.6204 -0.4069 -0.8545 -0.3229
0.6704 -1.3316 10.1947 0.4058 -0.7461 -0.5279
-4.0866 0.7901 1.7784 0.4860 -0.1723 0.8568
1.1747 4.8892 5.5870 0.9007 0.3737 -0.2217
-2.7471 2.3156 -5.0951 0.1740 0.4903 0.8540
